data_7720891
loop_
_publ_author_name
'Dong, Zheting'
'Chang, Ai'
'Luo, Chun-Ru'
'Sun, Xiaohan'
'Xu, Yuangang'
'Wang, Pengcheng'
'Lu, Guo-Ping'

_publ_section_title
;
 Hypergolic metal-organic frameworks and metal coordination complexes
 constructed by dicyandiamide and imidazole derivatives.
;
_journal_issue 17
_journal_name_full 'Dalton transactions (Cambridge, England : 2003)'
_journal_page_first 6976
_journal_page_last 6985
_journal_paper_doi 10.1039/d6dt00163g
_journal_volume 55
_journal_year 2026
_chemical_formula_sum 'C12 Cu3 N18'
_chemical_formula_weight 586.920
_space_group_IT_number 14
_space_group_name_Hall '-P 2yn'
_space_group_name_H-M_alt 'P 1 21/n 1'
_symmetry_cell_setting monoclinic
_symmetry_Int_Tables_number 14
_symmetry_space_group_name_Hall '-P 2yn'
_symmetry_space_group_name_H-M 'P 1 21/n 1'
_audit_creation_date 2026-04-02
_audit_creation_method
;
Olex2 1.5

(compiled 2026.03.20 svn.r2bc28608 for OlexSys, GUI svn.r7530)


;
_audit_update_record 2026-04-02
_cell_angle_alpha 90.000
_cell_angle_beta 90.367(7)
_cell_angle_gamma 90.000
_cell_formula_units_Z 1
_cell_length_a 3.5975(3)
_cell_length_b 11.1629(10)
_cell_length_c 10.9044(9)
_cell_volume 437.90(6)
_refine_ls_R_factor_all 0.078
_cod_data_source_file d6dt00163g2.cif
_cod_data_source_block cu-dca
_cod_depositor_comments 'Adding full bibliography for 7720890--7720903.cif.'
_cod_original_cell_volume 437.9(1)
_cod_original_sg_symbol_Hall -P_2yn
_cod_database_code 7720891

loop_
_symmetry_equiv_pos_site_id
_symmetry_equiv_pos_as_xyz
1 x,y,z
2 1/2-x,1/2+y,1/2-z
3 -x,-y,-z
4 1/2+x,1/2-y,1/2+z

loop_
_atom_site_aniso_label
_atom_site_aniso_U_11
_atom_site_aniso_U_22
_atom_site_aniso_U_33
_atom_site_aniso_U_12
_atom_site_aniso_U_13
_atom_site_aniso_U_23
Cu1 0.0378(11) 0.0222(9) 0.0261(9) 0.0021(6) 0.0084(12) 0.0006(4)
N1 0.052(4) 0.023(2) 0.032(3) -0.003(3) 0.013(3) 0.004(2)
N6 0.044(4) 0.024(3) 0.033(3) 0.003(3) 0.011(4) 0.000(2)
C1 0.029(4) 0.043(4) 0.015(3) 0.001(3) 0.005(4) -0.003(2)
N3 0.064(5) 0.030(3) 0.031(3) -0.008(3) 0.018(3) 0.000(3)
C2 0.036(5) 0.018(3) 0.035(3) 0.003(2) 0.009(3) -0.003(3)
Cu2 0.0169(14) 0.0277(14) 0.0294(15) 0.0003(10) 0.000(2) -0.0022(9)
N2 0.032(9) 0.026(8) 0.035(8) 0.000(8) -0.001(8) -0.008(6)
N4 0.025(7) 0.033(5) 0.033(5) 0.005(6) 0.003(7) -0.010(4)
N5 0.020(9) 0.030(9) 0.028(9) -0.001(8) -0.002(8) -0.007(6)
C3 0.030(9) 0.018(7) 0.023(8) 0.002(6) 0.003(7) -0.005(6)
C4 0.015(8) 0.019(7) 0.017(7) -0.001(6) 0.008(6) -0.009(5)

loop_
_atom_site_label
_atom_site_type_symbol
_atom_site_fract_x
_atom_site_fract_y
_atom_site_fract_z
_atom_site_occupancy
_atom_site_symmetry_multiplicity
_atom_site_Wyckoff_symbol
_atom_site_attached_hydrogens
_atom_site_calc_flag
_atom_site_thermal_displace_type
_atom_site_U_iso_or_equiv
_atom_site_disorder_assembly
_atom_site_disorder_group
Cu1 Cu -1.0000 0.0000 0.0000 1.000 2 a ? d Uani 0.0287(7) ? ?
N1 N -0.999(2) -0.1527(5) 0.0863(5) 1.000 4 e ? d Uani 0.0358(16) ? ?
N6 N -0.985(3) -0.3533(5) 0.1758(5) 1.000 4 e ? d Uani 0.0336(15) ? ?
C1 C -0.999(3) -0.2431(5) 0.1354(5) 1.000 4 e ? d Uani 0.0290(16) ? ?
N3 N -1.171(2) -0.4314(5) 0.3747(6) 1.000 4 e ? d Uani 0.0416(18) ? ?
C2 C -1.089(2) -0.3873(6) 0.2827(6) 1.000 4 e ? d Uani 0.0296(18) ? ?
Cu2 Cu -1.5000 0.0000 0.5000 0.500 2 c ? d Uani 0.0247(8) ? ?
N2 N -1.111(8) -0.0946(18) 0.4188(19) 0.500 4 e ? d Uani 0.031(5) A -1
N4 N -0.508(4) -0.1577(10) 0.3452(9) 0.500 4 e ? d Uani 0.030(3) A -1
N5 N 0.104(7) -0.0964(17) 0.4209(17) 0.500 4 e ? d Uani 0.026(4) A -1
C3 C -0.828(7) -0.1209(17) 0.3865(18) 0.500 4 e ? d Uani 0.024(5) A -1
C4 C -0.191(5) -0.1232(16) 0.3911(16) 0.500 4 e ? d Uani 0.017(4) A -1

loop_
_atom_type_symbol
_atom_type_oxidation_number
_atom_type_radius_bond
Mn ? ?
N ? ?
C ? ?
H ? ?
Cu ? ?
N ? ?
C ? ?

loop_
_geom_angle_atom_site_label_1
_geom_angle_atom_site_label_2
_geom_angle_atom_site_label_3
_geom_angle_site_symmetry_1
_geom_angle_site_symmetry_2
_geom_angle_site_symmetry_3
_geom_angle
_geom_angle_publ_flag
N1 Cu1 N1 3_355 . . 180.00 no
N1 Cu1 N3 . . 2_255 90.3(2) no
N1 Cu1 N3 3_355 . 2_255 89.8(2) no
N1 Cu1 N3 . . 4_544 89.8(2) no
N1 Cu1 N3 3_355 . 4_544 90.2(2) no
N3 Cu1 N3 4_544 . 2_255 180.0(5) no
C1 N1 Cu1 . . . 179.1(5) no
C2 N6 C1 . . . 125.0(6) no
N1 C1 N6 . . . 171.4(6) no
C2 N3 Cu1 . . 2_245 157.5(7) no
N3 C2 N6 . . . 171.9(7) no
C3 N2 Cu2 . . . 159.(2) no
C4 N4 C3 . . . 123.1(13) no
N2 C3 N4 . . . 176.(2) no
N5 C4 N4 . . . 173.1(19) no

loop_
_geom_bond_atom_site_label_1
_geom_bond_atom_site_label_2
_geom_bond_site_symmetry_1
_geom_bond_site_symmetry_2
_geom_bond_distance
_geom_bond_publ_flag
Cu1 N1 . 3_355 1.947(5) no
Cu1 N1 . . 1.947(5) no
Cu1 N3 . 4_544 1.969(6) no
Cu1 N3 . 2_255 1.969(6) no
N1 C1 . . 1.142(8) no
N6 C1 . . 1.308(8) no
N6 C2 . . 1.284(9) no
N3 C2 . . 1.157(9) no
Cu2 N2 . . 1.97(2) no
N2 C3 . . 1.12(4) no
N4 C3 . . 1.31(3) no
N4 C4 . . 1.30(3) no
N5 C4 . . 1.15(3) no

loop_
_geom_torsion_atom_site_label_1
_geom_torsion_atom_site_label_2
_geom_torsion_atom_site_label_3
_geom_torsion_atom_site_label_4
_geom_torsion_site_symmetry_1
_geom_torsion_site_symmetry_2
_geom_torsion_site_symmetry_3
_geom_torsion_site_symmetry_4
_geom_torsion
_geom_torsion_publ_flag
Cu1 N6 C4 N1 . . . . 177.24(9) no
Cu1 N6 C5 C4 . . . . -176.74(11) no
N1 C4 C5 N6 . . . . -0.63(19) no
N5 N1 C4 N6 . . . . -177.17(14) no
N5 N1 C4 C5 . . . . 177.19(15) no
C4 N1 N5 Cu2 . . . . 174.96(17) no
C4 N1 C4 C5 . . . . 0.69(18) no
C4 N6 C5 C4 . . . . 0.33(19) no
C4 N1 N5 Cu2 . . . . -1.0(3) no
C4 N1 C4 N6 . . . . -0.51(18) no
C5 N6 C4 N1 . . . . 0.12(18) no
